data_1502865
loop_
_publ_author_name
'Smith, 3rd, Amos B'
'Tong, Rongbiao'

_publ_section_title
;
 Benzyl and phenylthiomethyl silanes: a new class of bifunctional
 linchpins for type II anion relay chemistry (ARC).
;
_journal_issue 6
_journal_name_full 'Organic letters'
_journal_page_first 1260
_journal_page_last 1263
_journal_paper_doi 10.1021/ol100130x
_journal_volume 12
_journal_year 2010
_chemical_formula_sum 'C21 H27 Br O3 Si'
_chemical_formula_weight 435.43
_space_group_IT_number 4
_symmetry_cell_setting monoclinic
_symmetry_Int_Tables_number 4
_symmetry_space_group_name_Hall 'P 2yb'
_symmetry_space_group_name_H-M 'P 1 21 1'
_atom_sites_solution_hydrogens geom
_atom_sites_solution_primary direct
_audit_creation_method SHELXL-97
_cell_angle_alpha 90.00
_cell_angle_beta 106.893(4)
_cell_angle_gamma 90.00
_cell_formula_units_Z 2
_cell_length_a 9.4119(16)
_cell_length_b 9.3243(15)
_cell_length_c 12.776(2)
_cell_measurement_temperature 143(1)
_cell_volume 1072.8(3)
_computing_data_collection 'CrystalClear (Rigaku, 1999)'
_computing_data_reduction 'CrystalClear (Rigaku, 1999)'
_computing_structure_refinement 'SHELXL-97 (Sheldrick, 1997)'
_computing_structure_solution 'SIR97 (Altomare, 1999)'
_diffrn_ambient_temperature 143(1)
_diffrn_measured_fraction_theta_full 0.991
_diffrn_measured_fraction_theta_max 0.991
_diffrn_measurement_device 'CCD Area Detector'
_diffrn_measurement_device_type 'Rigaku Mercury'
_diffrn_measurement_method 'phi and omega rotations'
_diffrn_radiation_monochromator graphite
_diffrn_radiation_source 'rotating anode'
_diffrn_radiation_type MoK\a
_diffrn_radiation_wavelength 0.71073
_diffrn_reflns_av_R_equivalents 0.0238
_diffrn_reflns_av_sigmaI/netI 0.0488
_diffrn_reflns_limit_h_max 12
_diffrn_reflns_limit_h_min -12
_diffrn_reflns_limit_k_max 11
_diffrn_reflns_limit_k_min -11
_diffrn_reflns_limit_l_max 15
_diffrn_reflns_limit_l_min -16
_diffrn_reflns_number 11767
_diffrn_reflns_theta_full 27.47
_diffrn_reflns_theta_max 27.47
_diffrn_reflns_theta_min 2.75
_exptl_absorpt_coefficient_mu 1.988
_exptl_absorpt_correction_T_max 1.0000
_exptl_absorpt_correction_T_min 0.7570
_exptl_absorpt_correction_type multi-scan
_exptl_crystal_density_diffrn 1.348
_exptl_crystal_density_method 'not measured'
_exptl_crystal_F_000 452
_exptl_crystal_size_max 0.40
_exptl_crystal_size_mid 0.08
_exptl_crystal_size_min 0.06
_refine_diff_density_max 0.430
_refine_diff_density_min -0.453
_refine_diff_density_rms 0.056
_refine_ls_abs_structure_details 'Flack H D (1983), Acta Cryst. A39, 876-881'
_refine_ls_abs_structure_Flack -0.022(6)
_refine_ls_extinction_method none
_refine_ls_goodness_of_fit_ref 1.022
_refine_ls_hydrogen_treatment constr
_refine_ls_matrix_type full
_refine_ls_number_parameters 241
_refine_ls_number_reflns 4684
_refine_ls_number_restraints 1
_refine_ls_restrained_S_all 1.022
_refine_ls_R_factor_all 0.0401
_refine_ls_R_factor_gt 0.0340
_refine_ls_shift/su_max 0.000
_refine_ls_shift/su_mean 0.000
_refine_ls_structure_factor_coef Fsqd
_refine_ls_weighting_details 'calc w=1/[\s^2^(Fo^2^)+(0.0311P)^2^+0.0000P] where P=(Fo^2^+2Fc^2^)/3'
_refine_ls_weighting_scheme calc
_refine_ls_wR_factor_gt 0.0669
_refine_ls_wR_factor_ref 0.0705
_reflns_number_gt 4101
_reflns_number_total 4684
_reflns_threshold_expression >2sigma(I)
_cod_data_source_file ol100130x_si_004.cif
_cod_data_source_block shelxl
_cod_depositor_comments
;
The following automatic conversions were performed:
'_atom_site_symetry_multiplicity' tag replaced with
'_atom_site_symmetry_multiplicity'.

Automatic conversion script
Id: cif_correct_tags 1440 2010-10-19 06:21:57Z saulius 
;
_cod_original_sg_symbol_H-M 'P 21     '
_cod_database_code 1502865

loop_
_symmetry_equiv_pos_as_xyz
'x, y, z'
'-x, y+1/2, -z'

loop_
_atom_site_label
_atom_site_type_symbol
_atom_site_fract_x
_atom_site_fract_y
_atom_site_fract_z
_atom_site_U_iso_or_equiv
_atom_site_adp_type
_atom_site_occupancy
_atom_site_symmetry_multiplicity
_atom_site_calc_flag
_atom_site_refinement_flags
C1 C -0.0105(3) 0.6187(2) 0.3635(2) 0.0271(5) Uani 1 1 d .
C2 C 0.1497(3) 0.8061(3) 0.45361(19) 0.0300(6) Uani 1 1 d .
H2A H 0.1736 0.7599 0.5246 0.040 Uiso 1 1 calc R
H2B H 0.0681 0.8721 0.4478 0.040 Uiso 1 1 calc R
C3 C 0.2842(3) 0.8862(3) 0.44057(18) 0.0259(5) Uani 1 1 d .
H3 H 0.3631 0.8154 0.4465 0.034 Uiso 1 1 calc R
C4 C 0.2580(2) 0.9618(3) 0.32992(19) 0.0259(5) Uani 1 1 d .
H4 H 0.2336 0.8881 0.2727 0.034 Uiso 1 1 calc R
C5 C 0.4014(2) 1.0386(2) 0.32396(18) 0.0245(5) Uani 1 1 d .
H5 H 0.4284 1.1054 0.3858 0.033 Uiso 1 1 calc R
C6 C 0.3810(2) 1.1292(2) 0.22140(19) 0.0240(5) Uani 1 1 d .
C7 C 0.4257(3) 1.2739(3) 0.2291(2) 0.0299(6) Uani 1 1 d .
H7 H 0.4648 1.3156 0.2976 0.040 Uiso 1 1 calc R
C8 C 0.4123(3) 1.3548(3) 0.1359(2) 0.0339(6) Uani 1 1 d .
H8 H 0.4427 1.4502 0.1425 0.045 Uiso 1 1 calc R
C9 C 0.3543(3) 1.2957(3) 0.0334(2) 0.0382(7) Uani 1 1 d .
H9 H 0.3475 1.3500 -0.0290 0.051 Uiso 1 1 calc R
C10 C 0.3065(3) 1.1550(4) 0.02441(18) 0.0407(6) Uani 1 1 d .
H10 H 0.2650 1.1150 -0.0444 0.054 Uiso 1 1 calc R
C11 C 0.3198(3) 1.0729(3) 0.1171(2) 0.0357(6) Uani 1 1 d .
H11 H 0.2873 0.9782 0.1094 0.047 Uiso 1 1 calc R
C12 C -0.0403(3) 0.5100(3) 0.27499(18) 0.0261(5) Uani 1 1 d .
C13 C 0.0606(3) 0.4819(3) 0.2177(2) 0.0306(6) Uani 1 1 d .
H13 H 0.1505 0.5310 0.2350 0.041 Uiso 1 1 calc R
C14 C 0.0284(3) 0.3811(3) 0.1344(2) 0.0311(6) Uani 1 1 d .
H14 H 0.0962 0.3616 0.0959 0.041 Uiso 1 1 calc R
C15 C -0.1067(3) 0.3096(3) 0.1095(2) 0.0313(6) Uani 1 1 d .
C16 C -0.2086(3) 0.3362(3) 0.1656(2) 0.0344(6) Uani 1 1 d .
H16 H -0.2988 0.2877 0.1472 0.046 Uiso 1 1 calc R
C17 C -0.1756(3) 0.4358(3) 0.2497(2) 0.0309(6) Uani 1 1 d .
H17 H -0.2428 0.4534 0.2892 0.041 Uiso 1 1 calc R
C18 C 0.1266(3) 1.0673(3) 0.3070(2) 0.0381(6) Uani 1 1 d .
H18A H 0.0373 1.0158 0.3043 0.057 Uiso 1 1 calc R
H18B H 0.1155 1.1143 0.2382 0.057 Uiso 1 1 calc R
H18C H 0.1452 1.1377 0.3643 0.057 Uiso 1 1 calc R
C19 C 0.5090(3) 0.7379(3) 0.2746(2) 0.0408(7) Uani 1 1 d .
H19A H 0.4518 0.7525 0.1999 0.061 Uiso 1 1 calc R
H19B H 0.4493 0.6894 0.3130 0.061 Uiso 1 1 calc R
H19C H 0.5947 0.6807 0.2770 0.061 Uiso 1 1 calc R
C20 C 0.6717(3) 0.8934(3) 0.4895(2) 0.0377(7) Uani 1 1 d .
H20A H 0.7682 0.8537 0.4970 0.057 Uiso 1 1 calc R
H20B H 0.6169 0.8301 0.5228 0.057 Uiso 1 1 calc R
H20C H 0.6820 0.9852 0.5249 0.057 Uiso 1 1 calc R
C21 C 0.7014(3) 0.9956(3) 0.2740(2) 0.0444(7) Uani 1 1 d .
H21A H 0.7858 0.9338 0.2840 0.067 Uiso 1 1 calc R
H21B H 0.7335 1.0875 0.3062 0.067 Uiso 1 1 calc R
H21C H 0.6530 1.0073 0.1973 0.067 Uiso 1 1 calc R
O1 O 0.33327(19) 0.9813(2) 0.53162(14) 0.0308(4) Uani 1 1 d .
H1 H 0.2683 1.0406 0.5298 0.046 Uiso 1 1 calc R
O2 O 0.10858(17) 0.69937(18) 0.36694(12) 0.0295(4) Uani 1 1 d .
O3 O -0.08318(19) 0.63554(19) 0.42727(14) 0.0378(5) Uani 1 1 d .
Si1 Si 0.56969(7) 0.91511(8) 0.34070(5) 0.02759(16) Uani 1 1 d .
Br1 Br -0.15019(3) 0.17058(3) -0.00292(2) 0.05040(11) Uani 1 1 d .

loop_
_atom_site_aniso_label
_atom_site_aniso_U_11
_atom_site_aniso_U_22
_atom_site_aniso_U_33
_atom_site_aniso_U_23
_atom_site_aniso_U_13
_atom_site_aniso_U_12
C1 0.0271(12) 0.0234(13) 0.0313(12) 0.0069(10) 0.0091(11) -0.0003(9)
C2 0.0363(14) 0.0269(14) 0.0290(12) -0.0031(11) 0.0128(11) -0.0037(11)
C3 0.0305(12) 0.0216(13) 0.0275(12) -0.0031(10) 0.0115(11) -0.0016(9)
C4 0.0255(12) 0.0241(13) 0.0277(12) -0.0014(10) 0.0069(10) -0.0028(9)
C5 0.0292(12) 0.0206(12) 0.0234(11) -0.0017(9) 0.0073(10) -0.0044(9)
C6 0.0245(11) 0.0223(14) 0.0263(11) 0.0005(9) 0.0090(10) -0.0008(9)
C7 0.0273(13) 0.0259(14) 0.0361(14) -0.0006(11) 0.0086(11) -0.0016(10)
C8 0.0346(14) 0.0252(14) 0.0451(15) 0.0069(12) 0.0167(13) -0.0018(10)
C9 0.0422(16) 0.0388(17) 0.0371(14) 0.0130(13) 0.0172(13) 0.0048(12)
C10 0.0545(15) 0.0395(17) 0.0251(11) -0.0008(14) 0.0069(11) 0.0003(15)
C11 0.0478(15) 0.0253(14) 0.0311(13) -0.0010(11) 0.0070(12) -0.0034(12)
C12 0.0301(12) 0.0203(12) 0.0267(12) 0.0029(10) 0.0063(11) -0.0023(10)
C13 0.0303(13) 0.0292(14) 0.0351(13) -0.0013(11) 0.0137(11) -0.0044(11)
C14 0.0352(13) 0.0279(14) 0.0323(13) 0.0007(11) 0.0129(12) 0.0023(10)
C15 0.0379(14) 0.0217(14) 0.0307(13) 0.0013(10) 0.0044(12) 0.0041(11)
C16 0.0327(13) 0.0274(14) 0.0398(14) 0.0012(12) 0.0054(12) -0.0034(11)
C17 0.0322(13) 0.0259(14) 0.0363(13) 0.0025(11) 0.0127(11) -0.0012(10)
C18 0.0299(13) 0.0397(16) 0.0442(14) 0.0100(13) 0.0100(12) 0.0025(11)
C19 0.0429(16) 0.0332(16) 0.0444(15) -0.0067(12) 0.0098(13) 0.0061(12)
C20 0.0339(14) 0.0351(17) 0.0388(15) 0.0044(12) 0.0021(13) 0.0017(12)
C21 0.0398(15) 0.0501(19) 0.0472(16) 0.0041(14) 0.0190(13) 0.0000(13)
O1 0.0321(9) 0.0291(11) 0.0314(9) -0.0053(8) 0.0093(8) 0.0002(7)
O2 0.0328(9) 0.0263(11) 0.0317(8) -0.0040(7) 0.0129(7) -0.0084(7)
O3 0.0418(9) 0.0385(13) 0.0415(9) -0.0083(8) 0.0251(8) -0.0109(8)
Si1 0.0271(3) 0.0254(4) 0.0295(3) 0.0001(3) 0.0068(3) -0.0003(3)
Br1 0.05874(18) 0.04007(17) 0.04554(15) -0.01627(14) 0.00436(13) 0.00118(15)

loop_
_atom_type_symbol
_atom_type_description
_atom_type_scat_dispersion_real
_atom_type_scat_dispersion_imag
_atom_type_scat_source
C C 0.0033 0.0016 'International Tables Vol C Tables 4.2.6.8 and 6.1.1.4'
H H 0.0000 0.0000 'International Tables Vol C Tables 4.2.6.8 and 6.1.1.4'
O O 0.0106 0.0060 'International Tables Vol C Tables 4.2.6.8 and 6.1.1.4'
Si Si 0.0817 0.0704 'International Tables Vol C Tables 4.2.6.8 and 6.1.1.4'
Br Br -0.2901 2.4595 'International Tables Vol C Tables 4.2.6.8 and 6.1.1.4'

loop_
_geom_angle_atom_site_label_1
_geom_angle_atom_site_label_2
_geom_angle_atom_site_label_3
_geom_angle
O3 C1 O2 122.3(2)
O3 C1 C12 125.4(2)
O2 C1 C12 112.3(2)
O2 C2 C3 107.35(19)
O1 C3 C2 107.33(19)
O1 C3 C4 113.2(2)
C2 C3 C4 114.21(18)
C3 C4 C18 112.0(2)
C3 C4 C5 110.37(17)
C18 C4 C5 111.0(2)
C6 C5 C4 113.87(18)
C6 C5 Si1 108.79(17)
C4 C5 Si1 114.80(16)
C11 C6 C7 117.4(2)
C11 C6 C5 121.9(2)
C7 C6 C5 120.7(2)
C8 C7 C6 120.8(3)
C9 C8 C7 120.7(3)
C8 C9 C10 119.2(3)
C9 C10 C11 120.5(2)
C10 C11 C6 121.3(3)
C13 C12 C17 120.2(2)
C13 C12 C1 121.8(2)
C17 C12 C1 118.0(2)
C12 C13 C14 120.3(2)
C13 C14 C15 118.9(2)
C16 C15 C14 121.6(2)
C16 C15 Br1 119.33(19)
C14 C15 Br1 119.1(2)
C15 C16 C17 119.5(2)
C16 C17 C12 119.5(2)
C1 O2 C2 116.31(19)
C21 Si1 C19 107.94(15)
C21 Si1 C20 107.23(13)
C19 Si1 C20 111.21(13)
C21 Si1 C5 110.23(13)
C19 Si1 C5 110.27(11)
C20 Si1 C5 109.90(12)

loop_
_geom_bond_atom_site_label_1
_geom_bond_atom_site_label_2
_geom_bond_distance
C1 O3 1.216(3)
C1 O2 1.340(3)
C1 C12 1.484(3)
C2 O2 1.455(3)
C2 C3 1.521(3)
C3 O1 1.428(3)
C3 C4 1.534(3)
C4 C18 1.540(3)
C4 C5 1.550(3)
C5 C6 1.523(3)
C5 Si1 1.919(2)
C6 C11 1.392(3)
C6 C7 1.409(3)
C7 C8 1.383(4)
C8 C9 1.379(4)
C9 C10 1.381(5)
C10 C11 1.384(4)
C12 C13 1.382(3)
C12 C17 1.402(3)
C13 C14 1.386(3)
C14 C15 1.388(4)
C15 C16 1.377(4)
C15 Br1 1.889(3)
C16 C17 1.386(4)
C19 Si1 1.868(3)
C20 Si1 1.876(3)
C21 Si1 1.854(3)

loop_
_geom_hbond_atom_site_label_D
_geom_hbond_atom_site_label_H
_geom_hbond_atom_site_label_A
_geom_hbond_distance_DH
_geom_hbond_distance_HA
_geom_hbond_distance_DA
_geom_hbond_angle_DHA
_geom_hbond_site_symmetry_A
O1 H1 O3 0.82 2.16 2.933(3) 156.6 2_556
